data_1100562
loop_
_publ_author_name
'Mommertz, Andreas'
'Geiseier, Gertraud'
'Harms, Klaus'
'Dehnicke, Kurt'

_publ_section_title
;
 Kristallstrukturen von Me~2~Si[N(SiMe~3~)~2~]~2~ und
 [Me~2~Si(NPh)(NHPh)Li&#x00B7;OEt~2~]~2~ /
 Crystal Structures of Me~2~Si[N(SiMe~3~)~2~]~2~ and
 [Me~2~Si(NPh)(NHPh)Li&#x00B7;OEt~2~]~2~
;
_journal_coden_ASTM ZNBSEN
_journal_issue 9
_journal_name_full
;
 Zeitschrift f\"ur Naturforschung, B: A Journal of Chemical Sciences
;
_journal_page_first 977
_journal_page_last 980
_journal_paper_doi 10.1515/znb-1998-0908
_journal_volume 53
_journal_year 1998
_chemical_formula_sum 'C14 H42 N2 Si5'
_space_group_IT_number 60
_symmetry_cell_setting orthorhombic
_symmetry_Int_Tables_number 60
_symmetry_space_group_name_Hall '-P 2n 2ab'
_symmetry_space_group_name_H-M 'P b c n'
_cell_angle_alpha 90
_cell_angle_beta 90
_cell_angle_gamma 90
_cell_formula_units_Z 4
_cell_length_a 14.878(1)
_cell_length_b 12.994(1)
_cell_length_c 12.597(1)
_cod_database_code 1100562

loop_
_symmetry_equiv_pos_site_id
_symmetry_equiv_pos_as_xyz
1 x,y,z
2 1/2+x,1/2+y,1/2-z
3 x,-y,1/2+z
4 1/2-x,1/2+y,z
5 -x,-y,-z
6 -1/2-x,-1/2-y,-1/2+z
7 -x,y,-1/2-z
8 -1/2+x,-1/2-y,-z

loop_
_atom_site_label
_atom_site_type_symbol
_atom_site_fract_x
_atom_site_fract_y
_atom_site_fract_z
Si1 Si 0.13961(5) 0.13526(7) 0.28426(7)
Si2 Si 0.08295(6) 0.27253(7) 0.46198(6)
Si3 Si 0.00000 0.30746(8) 0.25000
N1 N 0.06505(16) 0.23056(18) 0.3346(2)
C1 C 0.0782(3) 0.3997(3) 0.1811(3)
H1 H 0.04410 0.44250 0.13240
H2 H 0.12320 0.36130 0.14190
H3 H 0.10750 0.44300 0.23340
C2 C 0.1464(4) 0.1727(4) 0.5390(3)
H4 H 0.11160 0.10960 0.54150
H5 H 0.15670 0.19740 0.61060
H6 H 0.20360 0.15960 0.50470
C3 C 0.1327(2) 0.1202(3) 0.1417(3)
H7 H 0.07340 0.09500 0.12260
H8 H 0.17780 0.07130 0.11820
H9 H 0.14310 0.18610 0.10770
C4 C 0.1479(3) 0.3987(3) 0.4644(3)
H10 H 0.11490 0.45060 0.42510
H11 H 0.20640 0.38870 0.43210
H12 H 0.15550 0.42110 0.53730
C5 C -0.0203(3) 0.2920(4) 0.5409(3)
H13 H -0.05710 0.34450 0.50760
H14 H -0.00430 0.31370 0.61210
H15 H -0.05370 0.22800 0.54440
C6 C 0.1159(3) 0.0005(3) 0.3382(4)
H16 H 0.05450 -0.01880 0.32160
H17 H 0.12430 0.00010 0.41450
H18 H 0.15690 -0.04830 0.30580
C7 C 0.2608(3) 0.1744(4) 0.3071(3)
H19 H 0.27640 0.16340 0.38100
H20 H 0.26830 0.24650 0.28960
H21 H 0.29990 0.13310 0.26240
N1F* N -0.06505(16) 0.23056(18) 0.1654(2)
Si1F* Si -0.13961(5) 0.13526(7) 0.21574(7)
C3F* C -0.1327(2) 0.1202(3) 0.3583(3)
H7F* H -0.07340 0.09500 0.37740
H8F* H -0.17780 0.07130 0.38180
H9F* H -0.14310 0.18610 0.39230
C6F* C -0.1159(3) 0.0005(3) 0.1618(4)
H16F* H -0.05450 -0.01880 0.17840
H17F* H -0.12430 0.00010 0.08550
H18F* H -0.15690 -0.04830 0.19420
C7F* C -0.2608(3) 0.1744(4) 0.1929(3)
H19F* H -0.27640 0.16340 0.11900
H20F* H -0.26830 0.24650 0.21040
H21F* H -0.29990 0.13310 0.23760
Si2F* Si -0.08295(6) 0.27253(7) 0.03802(6)
C2F* C -0.1464(4) 0.1727(4) -0.0390(3)
H4F* H -0.11160 0.10960 -0.04150
H5F* H -0.15670 0.19740 -0.11060
H6F* H -0.20360 0.15960 -0.00470
C4F* C -0.1479(3) 0.3987(3) 0.0356(3)
H10F* H -0.11490 0.45060 0.07490
H11F* H -0.20640 0.38870 0.06790
H12F* H -0.15550 0.42110 -0.03730
C5F* C 0.0203(3) 0.2920(4) -0.0409(3)
H13F* H 0.05710 0.34450 -0.00760
H14F* H 0.00430 0.31370 -0.11210
H15F* H 0.05370 0.22800 -0.04440
C1F* C -0.0782(3) 0.3997(3) 0.3189(3)
H1F* H -0.04410 0.44250 0.36760
H2F* H -0.12320 0.36130 0.35810
H3F* H -0.10750 0.44300 0.26660

loop_
_atom_type_symbol
_atom_type_radius_bond
C 0.68
H 0.23
N 0.68
Si 1.20
